data_9017078
loop_
_publ_author_name
'Ishii, T.'
'Kojitani, H.'
'Tsukamoto, S.'
'Fujino, K.'
'Mori, D.'
'Inaguma, Y.'
'Tsujino, N.'
'Yoshino, T.'
'Yamazaki, D.'
'Higo, Y.'
'Funakoshi, K.'
'Akaogi, M.'

_publ_section_title
;
 High-pressure phase transitions in FeCr2O4 and structure analysis of new post-
 spinel FeCr2O4 and Fe2Cr2O5 phases with meteoritical and petrological implications
;
_journal_name_full 'American Mineralogist'
_journal_page_first 1788
_journal_page_last 1797
_journal_volume 99
_journal_year 2014
_chemical_compound_source Synthetic
_chemical_formula_sum 'Cr2 Fe2 O5'
_space_group_IT_number 55
_space_group_name_Hall '-P 2 2ab'
_space_group_name_H-M_alt 'P b a m'
_symmetry_space_group_name_H-M 'P b a m'
_cell_angle_alpha 90
_cell_angle_beta 90
_cell_angle_gamma 90
_cell_length_a 9.6642
_cell_length_b 12.5000
_cell_length_c 2.9023
_cell_formula_units_Z 4
_cell_volume 350.605
_database_code_amcsd 0020401
_exptl_crystal_density_diffrn 5.602
_cod_data_source_file inputs/fixed/downloads/05/05799.cif
_cod_data_source_block 05799
_cod_original_formula_sum 'Fe2 Cr2 O5'
_cod_database_code 9017078
_amcsd_formula_title Fe2Cr2O5

loop_
_space_group_symop_operation_xyz
x,y,z
1/2+x,1/2-y,z
1/2-x,1/2+y,-z
1/2-x,1/2+y,z
1/2+x,1/2-y,-z
x,y,-z
-x,-y,z
-x,-y,-z

loop_
_atom_site_label
_atom_site_fract_x
_atom_site_fract_y
_atom_site_fract_z
_atom_site_occupancy
_atom_site_U_iso_or_equiv
Fe1 0.00000 0.00000 0.00000 0.30000 0.00623
Fe2 0.00000 0.50000 0.50000 0.80000 0.00522
Fe3 0.02210 0.28240 0.00000 0.35000 0.00883
Fe4 0.27300 0.38270 0.50000 0.10000 0.00146
Fe5 0.24320 0.13060 0.00000 1.00000 0.02059
Cr1 0.00000 0.00000 0.00000 0.70000 0.00623
Cr2 0.00000 0.50000 0.50000 0.20000 0.00522
Cr3 0.02210 0.28240 0.00000 0.65000 0.00883
Cr4 0.27300 0.38270 0.50000 0.90000 0.00146
O1 0.14230 0.02370 0.50000 1.00000 0.00837
O2 0.41150 0.35100 0.00000 1.00000 0.00837
O3 0.41030 0.14240 0.50000 1.00000 0.00837
O4 0.13730 0.42960 0.00000 1.00000 0.00837
O5 0.15980 0.24880 0.50000 1.00000 0.00837

loop_
_cod_related_entry_id
_cod_related_entry_database
_cod_related_entry_code
1 AMCSD 0020401
